data_2240469
loop_
_publ_author_name
'Nicholas, Sumesh'

_publ_section_title
;
 Crystal structure of the tripeptide
 <i>N</i>-(benzyloxycarbonyl)glycylglycyl-<small>L</small>-norvaline
;
_journal_coeditor_code RZ5147
_journal_issue 3
_journal_name_full 'Acta Crystallographica Section E'
_journal_page_first o216
_journal_page_last o217
_journal_paper_doi 10.1107/S205698901500393X
_journal_volume 71
_journal_year 2015
_chemical_formula_iupac 'C17 H23 N3 O6'
_chemical_formula_moiety 'C17 H23 N3 O6'
_chemical_formula_sum 'C17 H23 N3 O6'
_chemical_formula_weight 365.38
_chemical_name_common
;
2-[2-(2-{[(Benzyloxy)carbonyl]amino}acetamido)acetamido]pentanoic acid
;
_chemical_name_systematic
;
<i>N</i>-(Benzyloxycarbonyl)glycylglycyl-<i>L</i>-norvaline
;
_space_group_IT_number 19
_symmetry_cell_setting orthorhombic
_symmetry_space_group_name_Hall 'P 2ac 2ab'
_symmetry_space_group_name_H-M 'P 21 21 21'
_atom_sites_solution_hydrogens geom
_atom_sites_solution_primary direct
_atom_sites_solution_secondary difmap
_audit_creation_method SHELXL-97
_cell_angle_alpha 90.00
_cell_angle_beta 90.00
_cell_angle_gamma 90.00
_cell_formula_units_Z 4
_cell_length_a 4.9857(6)
_cell_length_b 19.372(2)
_cell_length_c 19.476(2)
_cell_measurement_temperature 293(2)
_cell_volume 1881.1(4)
_computing_cell_refinement
;
SAINT-Plus (Bruker, 2007)
;
_computing_data_collection
;
APEX2 (Bruker, 2007)
;
_computing_data_reduction
;
SAINT-Plus (Bruker, 2007)
;
_computing_molecular_graphics
;
ORTEP-3 for Windows (Farrugia, 2012) and Mercury (Macrae <i>et al.</i>,
2006)
;
_computing_publication_material
;
SHELXL97 (Sheldrick, 2008)
;
_computing_structure_refinement
;
SHELXL97 (Sheldrick, 2008)
;
_computing_structure_solution
;
SHELXS97 (Sheldrick, 2008)
;
_diffrn_ambient_temperature 293(2)
_diffrn_measured_fraction_theta_full 0.995
_diffrn_measured_fraction_theta_max 0.995
_diffrn_measurement_device_type 'Bruker Kappa APEXII CCD'
_diffrn_measurement_method '\f and \w scans'
_diffrn_radiation_monochromator graphite
_diffrn_radiation_source 'fine-focus sealed tube'
_diffrn_radiation_type MoK\a
_diffrn_radiation_wavelength 0.71073
_diffrn_reflns_av_R_equivalents 0.1556
_diffrn_reflns_av_sigmaI/netI 0.0917
_diffrn_reflns_limit_h_max 6
_diffrn_reflns_limit_h_min -5
_diffrn_reflns_limit_k_max 25
_diffrn_reflns_limit_k_min -25
_diffrn_reflns_limit_l_max 26
_diffrn_reflns_limit_l_min -23
_diffrn_reflns_number 33216
_diffrn_reflns_theta_full 28.43
_diffrn_reflns_theta_max 28.43
_diffrn_reflns_theta_min 1.48
_exptl_absorpt_coefficient_mu 0.099
_exptl_absorpt_correction_T_max 0.7457
_exptl_absorpt_correction_T_min 0.6345
_exptl_absorpt_correction_type multi-scan
_exptl_absorpt_process_details
;
(SADABS; Bruker, 2001)
;
_exptl_crystal_colour colourless
_exptl_crystal_density_diffrn 1.290
_exptl_crystal_density_method 'not measured'
_exptl_crystal_description needle-shaped
_exptl_crystal_F_000 776
_exptl_crystal_size_max 0.6
_exptl_crystal_size_mid 0.1
_exptl_crystal_size_min 0.1
_refine_diff_density_max 0.319
_refine_diff_density_min -0.230
_refine_ls_extinction_method none
_refine_ls_goodness_of_fit_ref 1.047
_refine_ls_hydrogen_treatment mixed
_refine_ls_matrix_type full
_refine_ls_number_parameters 243
_refine_ls_number_reflns 2747
_refine_ls_number_restraints 5
_refine_ls_restrained_S_all 1.050
_refine_ls_R_factor_all 0.1489
_refine_ls_R_factor_gt 0.0830
_refine_ls_shift/su_max 0.000
_refine_ls_shift/su_mean 0.000
_refine_ls_structure_factor_coef Fsqd
_refine_ls_weighting_details 'calc w=1/[\s^2^(Fo^2^)+(0.1213P)^2^+0.3601P] where P=(Fo^2^+2Fc^2^)/3'
_refine_ls_weighting_scheme calc
_refine_ls_wR_factor_gt 0.2037
_refine_ls_wR_factor_ref 0.2487
_reflns_number_gt 1421
_reflns_number_total 2747
_reflns_threshold_expression I>2sigma(I)
_cod_data_source_file rz5147sup1.cif
_cod_data_source_block I
_cod_database_code 2240469
_cod_database_fobs_code 2240469

loop_
_symmetry_equiv_pos_as_xyz
'x, y, z'
'-x+1/2, -y, z+1/2'
'-x, y+1/2, -z+1/2'
'x+1/2, -y+1/2, -z'

loop_
_atom_site_type_symbol
_atom_site_label
_atom_site_fract_x
_atom_site_fract_y
_atom_site_fract_z
_atom_site_U_iso_or_equiv
_atom_site_adp_type
_atom_site_calc_flag
_atom_site_refinement_flags
_atom_site_occupancy
_atom_site_symmetry_multiplicity
C C02 1.389(2) 0.5256(5) 0.1660(5) 0.118(3) Uani d . 1 1
H H02 1.4846 0.4846 0.1698 0.141 Uiso calc R 1 1
C C3B 0.793(2) -0.1324(4) 0.1074(5) 0.120(3) Uani d U 1 1
H H3B1 0.7123 -0.1758 0.1212 0.144 Uiso calc R 1 1
H H3B2 0.6699 -0.1099 0.0759 0.144 Uiso calc R 1 1
C C06 1.051(3) 0.5922(5) 0.1164(6) 0.161(4) Uani d . 1 1
H H06 0.9095 0.5983 0.0860 0.194 Uiso calc R 1 1
C C3C 1.050(3) -0.1472(6) 0.0703(7) 0.177(5) Uani d U 1 1
H H3C1 1.1610 -0.1754 0.1001 0.212 Uiso calc R 1 1
H H3C2 1.1434 -0.1037 0.0638 0.212 Uiso calc R 1 1
C C04 1.327(5) 0.6385(11) 0.2032(8) 0.205(11) Uani d . 1 1
H H04 1.3823 0.6749 0.2308 0.246 Uiso calc R 1 1
C C05 1.131(5) 0.6467(6) 0.1615(11) 0.227(10) Uani d . 1 1
H H05 1.0399 0.6885 0.1605 0.272 Uiso calc R 1 1
C C03 1.449(4) 0.5791(9) 0.2068(6) 0.170(6) Uani d . 1 1
H H03 1.5833 0.5736 0.2394 0.204 Uiso calc R 1 1
C C3D 1.033(5) -0.1837(12) -0.0004(9) 0.326(13) Uani d U 1 1
H H3D1 1.2106 -0.1923 -0.0174 0.489 Uiso calc R 1 1
H H3D2 0.9385 -0.1546 -0.0322 0.489 Uiso calc R 1 1
H H3D3 0.9389 -0.2266 0.0045 0.489 Uiso calc R 1 1
H H3 1.140(14) -0.013(3) 0.156(3) 0.082(18) Uiso d . 1 1
H H3A 0.634(15) -0.076(3) 0.184(3) 0.085(18) Uiso d . 1 1
O O3 1.2086(8) -0.1099(2) 0.2416(2) 0.0781(11) Uani d . 1 1
O O2 0.5636(8) 0.0281(2) 0.1214(2) 0.0778(11) Uani d . 1 1
N N3 0.9505(9) -0.0208(2) 0.1555(3) 0.0688(12) Uani d . 1 1
C C2A 0.9611(10) 0.0969(2) 0.1159(3) 0.0652(13) Uani d . 1 1
H H2A1 1.0607 0.1104 0.1565 0.078 Uiso calc R 1 1
H H2A2 1.0892 0.0875 0.0796 0.078 Uiso calc R 1 1
N N1 0.6659(10) 0.3373(2) 0.1138(2) 0.0674(11) Uani d . 1 1
H H1 0.5879 0.3575 0.1477 0.081 Uiso calc R 1 1
C C2' 0.8037(10) 0.0320(3) 0.1312(3) 0.0593(12) Uani d . 1 1
O O1 0.9811(8) 0.23128(19) 0.1640(2) 0.0730(10) Uani d . 1 1
O O08 0.9223(10) 0.43006(18) 0.1063(2) 0.0864(13) Uani d . 1 1
C C1' 0.8092(10) 0.2157(2) 0.1204(3) 0.0586(12) Uani d . 1 1
O O4 0.8419(9) -0.1744(2) 0.2531(3) 0.1091(18) Uani d . 1 1
H H4 0.9301 -0.1940 0.2828 0.164 Uiso calc R 1 1
O O0 0.9319(11) 0.3519(2) 0.0213(2) 0.0946(15) Uani d . 1 1
C C1A 0.5999(11) 0.2674(2) 0.0977(3) 0.0645(13) Uani d . 1 1
H H1A1 0.5757 0.2635 0.0484 0.077 Uiso calc R 1 1
H H1A2 0.4304 0.2560 0.1193 0.077 Uiso calc R 1 1
N N2 0.7901(9) 0.1528(2) 0.0953(2) 0.0652(11) Uani d . 1 1
H H2 0.6687 0.1447 0.0650 0.078 Uiso calc R 1 1
C C3' 0.9838(11) -0.1230(3) 0.2268(3) 0.0727(15) Uani d . 1 1
C C01 1.1876(17) 0.5311(3) 0.1188(4) 0.092(2) Uani d . 1 1
C C0' 0.8478(13) 0.3711(3) 0.0767(3) 0.0683(14) Uani d . 1 1
C C3A 0.8252(14) -0.0865(3) 0.1714(4) 0.0841(17) Uani d U 1 1
C C07 1.1156(18) 0.4727(3) 0.0718(4) 0.100(2) Uani d . 1 1
H H07A 1.0404 0.4905 0.0294 0.120 Uiso calc R 1 1
H H07B 1.2742 0.4460 0.0607 0.120 Uiso calc R 1 1

loop_
_atom_site_aniso_label
_atom_site_aniso_U_11
_atom_site_aniso_U_22
_atom_site_aniso_U_33
_atom_site_aniso_U_12
_atom_site_aniso_U_13
_atom_site_aniso_U_23
C02 0.120(6) 0.132(7) 0.101(6) 0.005(6) 0.001(6) 0.002(5)
C3B 0.131(6) 0.083(4) 0.145(6) -0.026(4) -0.064(5) 0.029(4)
C06 0.163(9) 0.094(6) 0.228(12) 0.020(7) 0.003(11) 0.006(7)
C3C 0.150(8) 0.165(9) 0.215(11) 0.058(8) -0.072(7) -0.103(9)
C04 0.26(2) 0.206(18) 0.151(12) -0.117(19) 0.104(14) -0.084(13)
C05 0.26(2) 0.080(7) 0.34(3) -0.005(11) 0.09(2) -0.068(11)
C03 0.191(13) 0.209(14) 0.110(8) -0.065(13) 0.013(8) -0.043(9)
C3D 0.30(2) 0.42(3) 0.255(19) 0.06(3) -0.050(19) -0.17(2)
O3 0.062(2) 0.103(3) 0.069(2) 0.005(2) 0.0027(19) 0.023(2)
O2 0.062(2) 0.078(2) 0.093(3) 0.0043(19) -0.012(2) 0.018(2)
N3 0.052(2) 0.062(3) 0.092(3) 0.004(2) -0.009(2) 0.017(2)
C2A 0.059(3) 0.057(3) 0.080(3) 0.004(2) -0.010(3) 0.001(2)
N1 0.079(3) 0.056(2) 0.067(3) 0.003(2) 0.019(2) -0.0038(19)
C2' 0.052(3) 0.065(3) 0.061(3) 0.008(2) -0.008(2) -0.004(2)
O1 0.069(2) 0.071(2) 0.079(2) -0.003(2) -0.016(2) -0.0113(18)
O08 0.112(3) 0.059(2) 0.088(3) -0.015(2) 0.034(3) -0.0024(18)
C1' 0.052(2) 0.061(3) 0.063(3) -0.004(2) 0.012(3) 0.001(2)
O4 0.070(2) 0.108(3) 0.150(5) 0.000(3) -0.012(3) 0.067(3)
O0 0.120(4) 0.094(3) 0.070(3) -0.017(3) 0.036(3) -0.013(2)
C1A 0.063(3) 0.059(3) 0.071(3) 0.003(3) 0.006(3) 0.001(2)
N2 0.066(2) 0.058(2) 0.072(3) 0.006(2) -0.018(2) -0.0061(19)
C3' 0.053(3) 0.075(3) 0.090(4) 0.004(3) 0.001(3) 0.025(3)
C01 0.111(5) 0.060(3) 0.105(5) -0.012(4) 0.042(5) 0.008(3)
C0' 0.081(3) 0.057(3) 0.067(3) -0.005(3) 0.011(3) 0.005(2)
C3A 0.067(3) 0.074(4) 0.111(5) -0.005(3) -0.021(4) 0.032(3)
C07 0.126(6) 0.083(4) 0.090(4) -0.039(4) 0.032(4) -0.004(3)

loop_
_atom_type_symbol
_atom_type_description
_atom_type_scat_dispersion_real
_atom_type_scat_dispersion_imag
_atom_type_scat_source
C C 0.0033 0.0000 'International Tables Vol C Tables 4.2.6.8 and 6.1.1.4'
H H 0.0000 0.0000 'International Tables Vol C Tables 4.2.6.8 and 6.1.1.4'
N N 0.0061 0.0000 'International Tables Vol C Tables 4.2.6.8 and 6.1.1.4'
O O 0.0106 0.0000 'International Tables Vol C Tables 4.2.6.8 and 6.1.1.4'

loop_
_geom_angle_atom_site_label_1
_geom_angle_atom_site_label_2
_geom_angle_atom_site_label_3
_geom_angle
C03 C02 C01 120.1(11)
C03 C02 H02 119.9
C01 C02 H02 119.9
C3C C3B C3A 114.2(7)
C3C C3B H3B1 108.7
C3A C3B H3B1 108.7
C3C C3B H3B2 108.7
C3A C3B H3B2 108.7
H3B1 C3B H3B2 107.6
C01 C06 C05 118.7(14)
C01 C06 H06 120.6
C05 C06 H06 120.6
C3B C3C C3D 117.8(13)
C3B C3C H3C1 107.8
C3D C3C H3C1 107.8
C3B C3C H3C2 107.8
C3D C3C H3C2 107.8
H3C1 C3C H3C2 107.2
C05 C04 C03 120.0(17)
C05 C04 H04 120.0
C03 C04 H04 120.0
C04 C05 C06 120.7(17)
C04 C05 H05 119.6
C06 C05 H05 119.6
C04 C03 C02 123.2(16)
C04 C03 H03 118.4
C02 C03 H03 118.4
C3C C3D H3D1 109.5
C3C C3D H3D2 109.5
H3D1 C3D H3D2 109.5
C3C C3D H3D3 109.5
H3D1 C3D H3D3 109.5
H3D2 C3D H3D3 109.5
C2' N3 C3A 120.6(4)
C2' N3 H3 115(4)
C3A N3 H3 124(4)
N2 C2A C2' 112.0(4)
N2 C2A H2A1 109.2
C2' C2A H2A1 109.2
N2 C2A H2A2 109.2
C2' C2A H2A2 109.2
H2A1 C2A H2A2 107.9
C0' N1 C1A 120.3(4)
C0' N1 H1 119.9
C1A N1 H1 119.9
O2 C2' N3 123.0(5)
O2 C2' C2A 122.2(5)
N3 C2' C2A 114.8(4)
C0' O08 C07 118.6(5)
O1 C1' N2 121.8(5)
O1 C1' C1A 121.0(4)
N2 C1' C1A 117.1(5)
C3' O4 H4 109.5
N1 C1A C1' 113.8(4)
N1 C1A H1A1 108.8
C1' C1A H1A1 108.8
N1 C1A H1A2 108.8
C1' C1A H1A2 108.8
H1A1 C1A H1A2 107.7
C1' N2 C2A 123.5(4)
C1' N2 H2 118.2
C2A N2 H2 118.2
O3 C3' O4 125.0(5)
O3 C3' C3A 124.5(5)
O4 C3' C3A 110.3(5)
C02 C01 C06 117.2(8)
C02 C01 C07 121.8(8)
C06 C01 C07 121.0(9)
O0 C0' N1 124.4(5)
O0 C0' O08 123.4(5)
N1 C0' O08 112.2(5)
N3 C3A C3' 109.7(5)
N3 C3A C3B 112.2(6)
C3' C3A C3B 111.3(6)
N3 C3A H3A 107(4)
C3' C3A H3A 114(4)
C3B C3A H3A 102(4)
O08 C07 C01 108.0(5)
O08 C07 H07A 110.1
C01 C07 H07A 110.1
O08 C07 H07B 110.1
C01 C07 H07B 110.1
H07A C07 H07B 108.4

loop_
_geom_bond_atom_site_label_1
_geom_bond_atom_site_label_2
_geom_bond_distance
C02 C03 1.341(15)
C02 C01 1.364(12)
C02 H02 0.9300
C3B C3C 1.501(16)
C3B C3A 1.540(11)
C3B H3B1 0.9700
C3B H3B2 0.9700
C06 C01 1.365(12)
C06 C05 1.428(19)
C06 H06 0.9300
C3C C3D 1.551(17)
C3C H3C1 0.9700
C3C H3C2 0.9700
C04 C05 1.28(3)
C04 C03 1.30(2)
C04 H04 0.9300
C05 H05 0.9300
C03 H03 0.9300
C3D H3D1 0.9600
C3D H3D2 0.9600
C3D H3D3 0.9600
O3 C3' 1.185(7)
O2 C2' 1.214(6)
N3 C2' 1.343(7)
N3 C3A 1.452(8)
N3 H3 0.96(7)
C2A N2 1.435(6)
C2A C2' 1.511(7)
C2A H2A1 0.9700
C2A H2A2 0.9700
N1 C0' 1.333(7)
N1 C1A 1.427(6)
N1 H1 0.8600
O1 C1' 1.244(6)
O08 C0' 1.331(6)
O08 C07 1.436(7)
C1' N2 1.317(6)
C1' C1A 1.513(7)
O4 C3' 1.324(7)
O4 H4 0.8200
O0 C0' 1.216(6)
C1A H1A1 0.9700
C1A H1A2 0.9700
N2 H2 0.8600
C3' C3A 1.513(8)
C01 C07 1.499(9)
C3A H3A 1.01(7)
C07 H07A 0.9700
C07 H07B 0.9700

loop_
_geom_hbond_atom_site_label_D
_geom_hbond_atom_site_label_H
_geom_hbond_atom_site_label_A
_geom_hbond_site_symmetry_A
_geom_hbond_distance_DH
_geom_hbond_distance_HA
_geom_hbond_distance_DA
_geom_hbond_angle_DHA
N1 H1 O3 3_755 0.86 2.47 3.061(6) 127.0
N2 H2 O0 4_455 0.86 2.06 2.891(6) 163.8
N3 H3 O2 1_655 0.96(7) 2.36(7) 3.268(6) 159(5)
O4 H4 O1 3_745 0.82 1.83 2.593(5) 153.2

loop_
_geom_torsion_atom_site_label_1
_geom_torsion_atom_site_label_2
_geom_torsion_atom_site_label_3
_geom_torsion_atom_site_label_4
_geom_torsion
C3A C3B C3C C3D -171.1(13)
C03 C04 C05 C06 -3(3)
C01 C06 C05 C04 0(3)
C05 C04 C03 C02 4(3)
C01 C02 C03 C04 -2(2)
C3A N3 C2' O2 0.0(9)
C3A N3 C2' C2A -179.2(5)
N2 C2A C2' O2 5.3(7)
N2 C2A C2' N3 -175.5(5)
C0' N1 C1A C1' 76.2(7)
O1 C1' C1A N1 17.7(7)
N2 C1' C1A N1 -166.6(4)
O1 C1' N2 C2A 0.5(8)
C1A C1' N2 C2A -175.2(4)
C2' C2A N2 C1' 133.1(5)
C03 C02 C01 C06 -1.0(14)
C03 C02 C01 C07 179.6(9)
C05 C06 C01 C02 1.7(16)
C05 C06 C01 C07 -178.9(11)
C1A N1 C0' O0 14.0(9)
C1A N1 C0' O08 -167.9(5)
C07 O08 C0' O0 -1.1(10)
C07 O08 C0' N1 -179.3(6)
C2' N3 C3A C3' -152.6(6)
C2' N3 C3A C3B 83.1(8)
O3 C3' C3A N3 -18.6(10)
O4 C3' C3A N3 165.6(6)
O3 C3' C3A C3B 106.2(8)
O4 C3' C3A C3B -69.7(8)
C3C C3B C3A N3 57.1(9)
C3C C3B C3A C3' -66.3(9)
C0' O08 C07 C01 -173.7(6)
C02 C01 C07 O08 87.8(9)
C06 C01 C07 O08 -91.5(9)
